data_2227742
loop_
_publ_author_name
'Liu, Zhi-Hua'
'Zhu, Sen'

_publ_section_title
;
 <i>catena</i>-Poly[[[diaquacadmium(II)]bis[\m-2-(pyridinium-1-yl)butanedioato]-\k^2^<i>O</i>^1^:<i>O</i>^4^;\k^2^<i>O</i>^4^:<i>O</i>^1^]
 tetrahydrate], a polymeric chain structure
;
_journal_coeditor_code KJ2155
_journal_issue 11
_journal_name_full 'Acta Crystallographica Section E'
_journal_page_first m1462
_journal_paper_doi 10.1107/S1600536810041607
_journal_volume 66
_journal_year 2010
_chemical_formula_iupac '[Cd(C9 H8 N O4)2 (H2 O)2] , 4H2 O'
_chemical_formula_sum 'C18 H28 Cd N2 O14'
_chemical_formula_weight 608.82
_chemical_name_systematic
;
<i>catena</i>-Poly[[[diaquacadmium(II)]bis[\m-2-(pyridinium-1-
yl)butanedioato]-\k^2^<i>O</i>^1^:<i>O</i>^4^;\k^2^<i>O</i>^4^:<i>O</i>^1^]
tetrahydrate]
;
_space_group_IT_number 15
_symmetry_cell_setting monoclinic
_symmetry_space_group_name_Hall '-C 2yc'
_symmetry_space_group_name_H-M 'C 1 2/c 1'
_atom_sites_solution_hydrogens geom
_atom_sites_solution_primary direct
_atom_sites_solution_secondary difmap
_audit_creation_method SHELXL-97
_cell_angle_alpha 90.00
_cell_angle_beta 102.63(3)
_cell_angle_gamma 90.00
_cell_formula_units_Z 4
_cell_length_a 17.612(4)
_cell_length_b 9.798(2)
_cell_length_c 14.076(3)
_cell_measurement_reflns_used 2290
_cell_measurement_temperature 294(2)
_cell_measurement_theta_max 22.00
_cell_measurement_theta_min 2.53
_cell_volume 2370.2(9)
_computing_cell_refinement 'SMART (Bruker, 2003)'
_computing_data_collection 'SMART (Bruker, 2003)'
_computing_data_reduction 'SAINT (Bruker, 2003)'
_computing_molecular_graphics 'DIAMOND (Brandenburg, 2005)'
_computing_publication_material 'SHELXTL (Sheldrick, 2008)'
_computing_structure_refinement 'SHELXL97 (Sheldrick, 2008)'
_computing_structure_solution 'SHELXS97 (Sheldrick, 2008)'
_diffrn_ambient_temperature 294(2)
_diffrn_measured_fraction_theta_full 0.997
_diffrn_measured_fraction_theta_max 0.997
_diffrn_measurement_device_type 'Bruker SMART APEX CCD area-detector'
_diffrn_measurement_method 'phi and omega scans'
_diffrn_radiation_monochromator graphite
_diffrn_radiation_source 'fine-focus sealed tube'
_diffrn_radiation_type MoK\a
_diffrn_radiation_wavelength 0.71073
_diffrn_reflns_av_R_equivalents 0.0259
_diffrn_reflns_av_sigmaI/netI 0.0340
_diffrn_reflns_limit_h_max 20
_diffrn_reflns_limit_h_min -1
_diffrn_reflns_limit_k_max 11
_diffrn_reflns_limit_k_min -1
_diffrn_reflns_limit_l_max 16
_diffrn_reflns_limit_l_min -16
_diffrn_reflns_number 2598
_diffrn_reflns_theta_full 25.03
_diffrn_reflns_theta_max 25.03
_diffrn_reflns_theta_min 2.37
_exptl_absorpt_coefficient_mu 0.995
_exptl_absorpt_correction_T_max 0.8257
_exptl_absorpt_correction_T_min 0.7680
_exptl_absorpt_correction_type multi-scan
_exptl_absorpt_process_details '(SADABS; Sheldrick, 1996)'
_exptl_crystal_colour Colourless
_exptl_crystal_density_diffrn 1.706
_exptl_crystal_density_method 'not measured'
_exptl_crystal_description Block
_exptl_crystal_F_000 1240
_exptl_crystal_size_max 0.28
_exptl_crystal_size_mid 0.22
_exptl_crystal_size_min 0.20
_refine_diff_density_max 0.754
_refine_diff_density_min -0.534
_refine_ls_extinction_method none
_refine_ls_goodness_of_fit_ref 1.144
_refine_ls_hydrogen_treatment constr
_refine_ls_matrix_type full
_refine_ls_number_parameters 159
_refine_ls_number_reflns 2086
_refine_ls_number_restraints 0
_refine_ls_restrained_S_all 1.144
_refine_ls_R_factor_all 0.0452
_refine_ls_R_factor_gt 0.0363
_refine_ls_shift/su_max 0.000
_refine_ls_shift/su_mean 0.000
_refine_ls_structure_factor_coef Fsqd
_refine_ls_weighting_details 'calc w=1/[\s^2^(Fo^2^)+(0.0445P)^2^+4.7881P] where P=(Fo^2^+2Fc^2^)/3'
_refine_ls_weighting_scheme calc
_refine_ls_wR_factor_gt 0.0869
_refine_ls_wR_factor_ref 0.0916
_reflns_number_gt 1854
_reflns_number_total 2086
_reflns_threshold_expression >2sigma(I)
_cod_data_source_file kj2155.cif
_cod_data_source_block I
_cod_original_cell_volume 2370.2(8)
_cod_original_sg_symbol_H-M C2/c
_cod_database_code 2227742
_cod_database_fobs_code 2227742

loop_
_symmetry_equiv_pos_as_xyz
'x, y, z'
'-x, y, -z+1/2'
'x+1/2, y+1/2, z'
'-x+1/2, y+1/2, -z+1/2'
'-x, -y, -z'
'x, -y, z-1/2'
'-x+1/2, -y+1/2, -z'
'x+1/2, -y+1/2, z-1/2'

loop_
_atom_site_type_symbol
_atom_site_label
_atom_site_fract_x
_atom_site_fract_y
_atom_site_fract_z
_atom_site_U_iso_or_equiv
_atom_site_adp_type
_atom_site_calc_flag
_atom_site_refinement_flags
_atom_site_occupancy
_atom_site_disorder_assembly
_atom_site_disorder_group
Cd Cd1 1.0000 0.64349(4) 0.2500 0.02528(15) Uani d S 1 . .
O O1 0.9894(2) 0.8142(3) 0.3555(2) 0.0422(8) Uani d . 1 . .
O O2 0.9118(2) 0.9428(3) 0.4220(2) 0.0462(8) Uani d . 1 . .
O O3 1.00096(16) 0.5232(3) 0.6354(2) 0.0341(7) Uani d . 1 . .
O O4 1.12761(18) 0.5582(4) 0.6576(3) 0.0524(9) Uani d . 1 . .
O O5 0.8676(2) 0.6277(4) 0.2046(3) 0.0687(12) Uani d . 1 . .
H H5A 0.8626 0.5792 0.2530 0.103 Uiso d R 1 . .
H H5B 0.8432 0.7031 0.1969 0.103 Uiso d R 1 . .
O O6 0.7816(2) 0.0490(4) 0.4730(3) 0.0579(10) Uani d . 1 . .
H H6A 0.7535 0.0987 0.4297 0.087 Uiso d R 1 . .
H H6B 0.8219 0.0142 0.4590 0.087 Uiso d R 1 . .
O O7 0.2566(2) 0.3103(4) 0.1327(3) 0.0616(11) Uani d . 1 . .
H H7A 0.2647 0.3431 0.0808 0.092 Uiso d R 1 . .
H H7B 0.2122 0.3469 0.1436 0.092 Uiso d R 1 . .
N N1 0.91334(18) 0.7734(3) 0.5733(2) 0.0239(7) Uani d . 1 . .
C C1 0.9343(2) 0.8872(4) 0.6275(3) 0.0280(9) Uani d . 1 . .
H H1 0.9779 0.9367 0.6209 0.034 Uiso calc R 1 . .
C C2 0.8904(3) 0.9292(5) 0.6926(3) 0.0365(10) Uani d . 1 . .
H H2 0.9051 1.0062 0.7308 0.044 Uiso calc R 1 . .
C C3 0.8258(3) 0.8577(6) 0.7007(3) 0.0471(12) Uani d . 1 . .
H H3 0.7957 0.8865 0.7437 0.057 Uiso calc R 1 . .
C C4 0.8052(3) 0.7424(6) 0.6447(3) 0.0466(12) Uani d . 1 . .
H H4 0.7612 0.6927 0.6497 0.056 Uiso calc R 1 . .
C C5 0.8502(3) 0.7015(5) 0.5813(3) 0.0349(10) Uani d . 1 . .
H H5 0.8368 0.6234 0.5438 0.042 Uiso calc R 1 . .
C C6 0.9595(2) 0.7326(4) 0.5014(3) 0.0255(8) Uani d . 1 . .
H H6 0.9377 0.6466 0.4718 0.031 Uiso calc R 1 . .
C C7 0.9515(2) 0.8395(4) 0.4189(3) 0.0275(9) Uani d . 1 . .
C C8 1.0448(2) 0.7062(4) 0.5496(3) 0.0285(9) Uani d . 1 . .
H H8A 1.0732 0.6894 0.4990 0.034 Uiso calc R 1 . .
H H8B 1.0661 0.7882 0.5840 0.034 Uiso calc R 1 . .
C C9 1.0585(2) 0.5875(4) 0.6204(3) 0.0281(9) Uani d . 1 . .

loop_
_atom_site_aniso_label
_atom_site_aniso_U_11
_atom_site_aniso_U_22
_atom_site_aniso_U_33
_atom_site_aniso_U_12
_atom_site_aniso_U_13
_atom_site_aniso_U_23
Cd1 0.0303(2) 0.0218(2) 0.0267(2) 0.000 0.01280(16) 0.000
O1 0.079(2) 0.0277(16) 0.0296(15) 0.0071(15) 0.0322(16) 0.0015(12)
O2 0.068(2) 0.0403(19) 0.0370(17) 0.0216(17) 0.0266(16) 0.0156(15)
O3 0.0361(16) 0.0282(16) 0.0382(16) -0.0014(13) 0.0082(13) 0.0115(13)
O4 0.0336(18) 0.053(2) 0.068(2) 0.0012(16) 0.0067(16) 0.0288(19)
O5 0.0371(19) 0.071(3) 0.097(3) 0.0077(19) 0.0120(19) 0.046(2)
O6 0.054(2) 0.063(2) 0.059(2) 0.0183(19) 0.0183(17) 0.0063(19)
O7 0.052(2) 0.057(2) 0.083(3) 0.0200(18) 0.031(2) 0.030(2)
N1 0.0297(17) 0.0241(17) 0.0187(15) -0.0018(14) 0.0069(13) 0.0010(13)
C1 0.036(2) 0.025(2) 0.0237(18) -0.0027(17) 0.0075(16) 0.0009(15)
C2 0.049(3) 0.039(2) 0.0236(19) 0.008(2) 0.0114(18) -0.0039(19)
C3 0.046(3) 0.066(3) 0.037(2) 0.009(3) 0.025(2) 0.005(3)
C4 0.040(3) 0.058(3) 0.046(3) -0.002(2) 0.019(2) 0.010(2)
C5 0.040(2) 0.033(2) 0.031(2) -0.007(2) 0.0091(18) 0.0010(18)
C6 0.036(2) 0.0190(19) 0.0241(19) 0.0006(17) 0.0128(16) -0.0013(15)
C7 0.041(2) 0.022(2) 0.0219(18) 0.0005(18) 0.0113(16) 0.0026(16)
C8 0.034(2) 0.024(2) 0.030(2) -0.0007(18) 0.0127(17) 0.0053(17)
C9 0.038(2) 0.0198(19) 0.027(2) -0.0006(18) 0.0087(17) -0.0016(16)

loop_
_atom_type_symbol
_atom_type_description
_atom_type_scat_dispersion_real
_atom_type_scat_dispersion_imag
_atom_type_scat_source
C C 0.0033 0.0016 'International Tables Vol C Tables 4.2.6.8 and 6.1.1.4'
H H 0.0000 0.0000 'International Tables Vol C Tables 4.2.6.8 and 6.1.1.4'
N N 0.0061 0.0033 'International Tables Vol C Tables 4.2.6.8 and 6.1.1.4'
O O 0.0106 0.0060 'International Tables Vol C Tables 4.2.6.8 and 6.1.1.4'
Cd Cd -0.8075 1.2024 'International Tables Vol C Tables 4.2.6.8 and 6.1.1.4'

loop_
_geom_angle_atom_site_label_1
_geom_angle_atom_site_label_2
_geom_angle_atom_site_label_3
_geom_angle_site_symmetry_1
_geom_angle_site_symmetry_3
_geom_angle
_geom_angle_publ_flag
O1 Cd1 O1 . 2_755 85.13(14) ?
O1 Cd1 O5 . 2_755 95.28(13) ?
O1 Cd1 O5 2_755 2_755 90.45(15) ?
O1 Cd1 O5 . . 90.45(15) ?
O1 Cd1 O5 2_755 . 95.28(13) ?
O5 Cd1 O5 2_755 . 172.2(2) ?
O1 Cd1 O3 . 6_565 175.18(12) ?
O1 Cd1 O3 2_755 6_565 92.87(10) ?
O5 Cd1 O3 2_755 6_565 89.11(12) ?
O5 Cd1 O3 . 6_565 85.37(14) ?
O1 Cd1 O3 . 5_766 92.87(10) ?
O1 Cd1 O3 2_755 5_766 175.18(12) ?
O5 Cd1 O3 2_755 5_766 85.37(14) ?
O5 Cd1 O3 . 5_766 89.11(12) ?
O3 Cd1 O3 6_565 5_766 89.46(15) ?
C7 O1 Cd1 . . 138.2(3) ?
C9 O3 Cd1 . 5_766 127.4(3) ?
Cd1 O5 H5A . . 95.3 ?
Cd1 O5 H5B . . 115.7 ?
H5A O5 H5B . . 116.7 ?
H6A O6 H6B . . 116.6 ?
H7A O7 H7B . . 108.3 ?
C5 N1 C1 . . 120.9(3) ?
C5 N1 C6 . . 120.2(3) ?
C1 N1 C6 . . 118.8(3) ?
N1 C1 C2 . . 119.6(4) ?
N1 C1 H1 . . 120.2 ?
C2 C1 H1 . . 120.2 ?
C3 C2 C1 . . 120.0(4) ?
C3 C2 H2 . . 120.0 ?
C1 C2 H2 . . 120.0 ?
C2 C3 C4 . . 119.5(4) ?
C2 C3 H3 . . 120.3 ?
C4 C3 H3 . . 120.3 ?
C5 C4 C3 . . 119.5(4) ?
C5 C4 H4 . . 120.3 ?
C3 C4 H4 . . 120.3 ?
N1 C5 C4 . . 120.5(4) ?
N1 C5 H5 . . 119.7 ?
C4 C5 H5 . . 119.7 ?
N1 C6 C8 . . 112.0(3) ?
N1 C6 C7 . . 110.8(3) ?
C8 C6 C7 . . 111.5(3) ?
N1 C6 H6 . . 107.4 ?
C8 C6 H6 . . 107.4 ?
C7 C6 H6 . . 107.4 ?
O2 C7 O1 . . 125.6(4) ?
O2 C7 C6 . . 119.1(3) ?
O1 C7 C6 . . 115.2(3) ?
C9 C8 C6 . . 114.9(3) ?
C9 C8 H8A . . 108.5 ?
C6 C8 H8A . . 108.5 ?
C9 C8 H8B . . 108.5 ?
C6 C8 H8B . . 108.5 ?
H8A C8 H8B . . 107.5 ?
O4 C9 O3 . . 124.4(4) ?
O4 C9 C8 . . 116.9(4) ?
O3 C9 C8 . . 118.6(4) ?

loop_
_geom_bond_atom_site_label_1
_geom_bond_atom_site_label_2
_geom_bond_site_symmetry_2
_geom_bond_distance
_geom_bond_publ_flag
Cd1 O1 . 2.271(3) yes
Cd1 O1 2_755 2.271(3) yes
Cd1 O5 2_755 2.284(3) yes
Cd1 O5 . 2.284(3) yes
Cd1 O3 6_565 2.298(3) yes
Cd1 O3 5_766 2.298(3) yes
O1 C7 . 1.250(5) ?
O2 C7 . 1.236(5) ?
O3 C9 . 1.250(5) ?
O3 Cd1 5_766 2.298(3) ?
O4 C9 . 1.248(5) ?
O5 H5A . 0.8501 ?
O5 H5B . 0.8500 ?
O6 H6A . 0.8500 ?
O6 H6B . 0.8500 ?
O7 H7A . 0.8391 ?
O7 H7B . 0.9029 ?
N1 C5 . 1.341(5) ?
N1 C1 . 1.356(5) ?
N1 C6 . 1.485(5) ?
C1 C2 . 1.384(5) ?
C1 H1 . 0.9300 ?
C2 C3 . 1.363(7) ?
C2 H2 . 0.9300 ?
C3 C4 . 1.381(7) ?
C3 H3 . 0.9300 ?
C4 C5 . 1.376(6) ?
C4 H4 . 0.9300 ?
C5 H5 . 0.9300 ?
C6 C8 . 1.528(5) ?
C6 C7 . 1.548(5) ?
C6 H6 . 0.9800 ?
C8 C9 . 1.517(6) ?
C8 H8A . 0.9700 ?
C8 H8B . 0.9700 ?

loop_
_geom_hbond_atom_site_label_D
_geom_hbond_atom_site_label_H
_geom_hbond_atom_site_label_A
_geom_hbond_site_symmetry_A
_geom_hbond_distance_DH
_geom_hbond_distance_HA
_geom_hbond_distance_DA
_geom_hbond_angle_DHA
O5 H5A O4 5_766 0.85 1.83 2.649(6) 162
O5 H5B O7 3_555 0.85 1.91 2.680(5) 150
O6 H6A O7 2_655 0.85 2.24 2.964(6) 143
O6 H6B O2 1_545 0.85 1.90 2.753(5) 177
O7 H7A O6 8_455 0.84 1.93 2.753(6) 169
O7 H7B O4 6_465 0.90 1.80 2.700(5) 172

loop_
_geom_torsion_atom_site_label_1
_geom_torsion_atom_site_label_2
_geom_torsion_atom_site_label_3
_geom_torsion_atom_site_label_4
_geom_torsion_site_symmetry_1
_geom_torsion_site_symmetry_2
_geom_torsion_site_symmetry_3
_geom_torsion_site_symmetry_4
_geom_torsion
_geom_torsion_publ_flag
O1 Cd1 O1 C7 2_755 . . . 141.1(5) ?
O5 Cd1 O1 C7 2_755 . . . -128.9(4) ?
O5 Cd1 O1 C7 . . . . 45.9(4) ?
O3 Cd1 O1 C7 5_766 . . . -43.3(4) ?
C5 N1 C1 C2 . . . . 0.5(6) ?
C6 N1 C1 C2 . . . . 178.0(3) ?
N1 C1 C2 C3 . . . . -1.2(6) ?
C1 C2 C3 C4 . . . . 1.0(7) ?
C2 C3 C4 C5 . . . . -0.1(7) ?
C1 N1 C5 C4 . . . . 0.3(6) ?
C6 N1 C5 C4 . . . . -177.1(4) ?
C3 C4 C5 N1 . . . . -0.5(7) ?
C5 N1 C6 C8 . . . . -123.1(4) ?
C1 N1 C6 C8 . . . . 59.5(4) ?
C5 N1 C6 C7 . . . . 111.7(4) ?
C1 N1 C6 C7 . . . . -65.7(4) ?
Cd1 O1 C7 O2 . . . . -126.2(4) ?
Cd1 O1 C7 C6 . . . . 56.5(6) ?
N1 C6 C7 O2 . . . . 1.7(5) ?
C8 C6 C7 O2 . . . . -123.8(4) ?
N1 C6 C7 O1 . . . . 179.2(3) ?
C8 C6 C7 O1 . . . . 53.6(5) ?
N1 C6 C8 C9 . . . . 64.2(4) ?
C7 C6 C8 C9 . . . . -171.0(3) ?
Cd1 O3 C9 O4 5_766 . . . 10.1(6) ?
Cd1 O3 C9 C8 5_766 . . . -172.2(3) ?
C6 C8 C9 O4 . . . . 176.5(4) ?
C6 C8 C9 O3 . . . . -1.3(5) ?
